data_4349868
loop_
_publ_author_name
'Fortea-P\'erez, Francisco Ram\'on'
'El Idrissi Moubtassim, Mouly Lahcen'
'Armentano, Donatella'
'De Munno, Giovanni'
'Julve, Miguel'
'Stiriba, Salah-Eddine'

_publ_section_title
;
 Structurally characterized dipalladium(ii)-oxamate metallacyclophanes as
 efficient catalysts for sustainable Heck and Suzuki reactions in ionic
 liquids
;
_journal_issue 9
_journal_name_full 'Inorganic Chemistry Frontiers'
_journal_page_first 2148
_journal_paper_doi 10.1039/C8QI00498F
_journal_volume 5
_journal_year 2018
_chemical_formula_sum 'C114 H208 N8 O20 Pd2'
_chemical_formula_weight 2223.67
_space_group_crystal_system triclinic
_space_group_IT_number 2
_space_group_name_Hall '-P 1'
_space_group_name_H-M_alt 'P -1'
_atom_sites_solution_hydrogens geom
_audit_creation_method SHELXL-2013
_audit_update_record
;
2018-05-28 deposited with the CCDC.
2018-07-04 downloaded from the CCDC.
;
_cell_angle_alpha 70.239(2)
_cell_angle_beta 76.719(2)
_cell_angle_gamma 70.278(2)
_cell_formula_units_Z 1
_cell_length_a 12.0326(5)
_cell_length_b 14.1370(6)
_cell_length_c 20.7121(9)
_cell_measurement_reflns_used 9891
_cell_measurement_temperature 100(2)
_cell_measurement_theta_max 20.2
_cell_measurement_theta_min 2.2
_cell_volume 3094.5(2)
_computing_cell_refinement 'Bruker APEX'
_computing_data_collection 'Bruker APEX'
_computing_data_reduction 'Bruker SAINT'
_computing_molecular_graphics 'Bruker SHELXTL'
_computing_publication_material 'Bruker SHELXTL'
_computing_structure_refinement 'SHELXL-2013 (Sheldrick, 2013)'
_computing_structure_solution 'SHELXS-2013 (Sheldrick, 2013)'
_diffrn_ambient_temperature 100(2)
_diffrn_measured_fraction_theta_full 0.650
_diffrn_measured_fraction_theta_max 0.989
_diffrn_measurement_device_type 'CCD area detector'
_diffrn_measurement_method 'phi and omega scans'
_diffrn_radiation_type MoK\a
_diffrn_radiation_wavelength 0.71073
_diffrn_reflns_av_R_equivalents 0.0470
_diffrn_reflns_av_unetI/netI 0.0437
_diffrn_reflns_Laue_measured_fraction_full 0.650
_diffrn_reflns_Laue_measured_fraction_max 0.989
_diffrn_reflns_limit_h_max 11
_diffrn_reflns_limit_h_min -12
_diffrn_reflns_limit_k_max 14
_diffrn_reflns_limit_k_min -14
_diffrn_reflns_limit_l_max 21
_diffrn_reflns_limit_l_min -21
_diffrn_reflns_number 25226
_diffrn_reflns_point_group_measured_fraction_full 0.650
_diffrn_reflns_point_group_measured_fraction_max 0.989
_diffrn_reflns_theta_full 25.242
_diffrn_reflns_theta_max 21.752
_diffrn_reflns_theta_min 1.962
_diffrn_source 'fine-focus sealed tube'
_exptl_absorpt_coefficient_mu 0.354
_exptl_absorpt_correction_T_max 0.930
_exptl_absorpt_correction_T_min 0.915
_exptl_absorpt_correction_type multi-scan
_exptl_absorpt_process_details sadabs
_exptl_crystal_colour yellow
_exptl_crystal_density_diffrn 1.193
_exptl_crystal_description parallelepiped
_exptl_crystal_F_000 1200
_exptl_crystal_size_max 0.200
_exptl_crystal_size_mid 0.180
_exptl_crystal_size_min 0.080
_refine_diff_density_max 2.193
_refine_diff_density_min -1.672
_refine_diff_density_rms 0.144
_refine_ls_extinction_method none
_refine_ls_goodness_of_fit_ref 1.070
_refine_ls_hydrogen_treatment constr
_refine_ls_matrix_type full
_refine_ls_number_parameters 655
_refine_ls_number_reflns 7274
_refine_ls_number_restraints 91
_refine_ls_restrained_S_all 1.068
_refine_ls_R_factor_all 0.0835
_refine_ls_R_factor_gt 0.0743
_refine_ls_shift/su_max 0.001
_refine_ls_shift/su_mean 0.000
_refine_ls_structure_factor_coef Fsqd
_refine_ls_weighting_details 'w=1/[\s^2^(Fo^2^)+(0.1575P)^2^+5.7060P] where P=(Fo^2^+2Fc^2^)/3'
_refine_ls_weighting_scheme calc
_refine_ls_wR_factor_gt 0.2052
_refine_ls_wR_factor_ref 0.2164
_reflns_Friedel_coverage 0.000
_reflns_number_gt 6261
_reflns_number_total 7274
_reflns_threshold_expression 'I > 2\s(I)'
_cod_data_source_file c8qi00498f2.cif
_cod_data_source_block DATA2a
_cod_original_cell_volume 3094.6(2)
_cod_database_code 4349868
_shelx_space_group_comment
;
The symmetry employed for this shelxl refinement is uniquely defined
by the following loop, which should always be used as a source of
symmetry information in preference to the above space-group names.
They are only intended as comments.
;
_shelx_estimated_absorpt_t_min 0.932
_shelx_estimated_absorpt_t_max 0.972
_shelxl_version_number 2013-4

loop_
_space_group_symop_operation_xyz
'x, y, z'
'-x, -y, -z'

loop_
_atom_site_label
_atom_site_type_symbol
_atom_site_fract_x
_atom_site_fract_y
_atom_site_fract_z
_atom_site_U_iso_or_equiv
_atom_site_adp_type
_atom_site_occupancy
_atom_site_site_symmetry_order
_atom_site_calc_flag
_atom_site_refinement_flags_posn
_atom_site_refinement_flags_adp
Pd1 Pd 0.77692(4) 0.88044(3) -0.31857(2) 0.0263(3) Uani 1 1 d . U
N1 N 0.8900(4) 0.8988(4) -0.2681(2) 0.0263(11) Uani 1 1 d . U
O1 O 0.7867(4) 1.0241(3) -0.3772(2) 0.0344(10) Uani 1 1 d . U
O2 O 0.8813(4) 1.1428(3) -0.3936(2) 0.0351(10) Uani 1 1 d . U
O3 O 0.9859(4) 1.0198(3) -0.2759(2) 0.0329(10) Uani 1 1 d . U
C1 C 0.8592(5) 1.0583(5) -0.3616(3) 0.0300(14) Uani 1 1 d D U
C2 C 0.9194(5) 0.9882(5) -0.2962(3) 0.0269(13) Uani 1 1 d D U
C3 C 0.9394(5) 0.8305(4) -0.2063(3) 0.0273(14) Uani 1 1 d . U
C4 C 0.8659(5) 0.8033(4) -0.1455(3) 0.0284(14) Uani 1 1 d . U
H4 H 0.7821 0.8314 -0.1448 0.034 Uiso 1 1 calc R U
C5 C 0.9126(6) 0.7352(5) -0.0851(3) 0.0298(14) Uani 1 1 d . U
H5 H 0.8604 0.7183 -0.0437 0.036 Uiso 1 1 calc R U
C6 C 1.0358(6) 0.6917(5) -0.0852(3) 0.0307(14) Uani 1 1 d . U
C7 C 1.1089(6) 0.7207(5) -0.1464(3) 0.0362(16) Uani 1 1 d . U
H7 H 1.1928 0.6941 -0.1469 0.043 Uiso 1 1 calc R U
C8 C 1.0635(6) 0.7875(5) -0.2071(3) 0.0340(16) Uani 1 1 d . .
H8 H 1.1156 0.8039 -0.2486 0.041 Uiso 1 1 calc R U
C9 C 1.0898(6) 0.6170(5) -0.0237(3) 0.0348(16) Uani 1 1 d . .
H9 H 1.1744 0.5961 -0.0283 0.042 Uiso 1 1 calc R U
C10 C 1.0348(6) 0.5753(5) 0.0372(3) 0.0337(16) Uani 1 1 d . .
H10 H 0.9502 0.5989 0.0430 0.040 Uiso 1 1 calc R U
C11 C 1.0908(6) 0.4960(4) 0.0973(3) 0.0314(15) Uani 1 1 d . .
C12 C 1.0213(6) 0.4624(5) 0.1586(3) 0.0308(15) Uani 1 1 d . .
H12 H 0.9373 0.4914 0.1617 0.037 Uiso 1 1 calc R U
C13 C 1.0708(6) 0.3871(5) 0.2160(3) 0.0295(15) Uani 1 1 d . .
H13 H 1.0208 0.3661 0.2576 0.035 Uiso 1 1 calc R U
C14 C 1.1927(5) 0.3433(4) 0.2123(3) 0.0260(14) Uani 1 1 d . .
C15 C 1.2638(6) 0.3758(5) 0.1506(3) 0.0342(16) Uani 1 1 d . .
H15 H 1.3478 0.3461 0.1476 0.041 Uiso 1 1 calc R U
C16 C 1.2143(6) 0.4503(5) 0.0940(3) 0.0367(16) Uani 1 1 d . .
H16 H 1.2644 0.4710 0.0524 0.044 Uiso 1 1 calc R U
C17 C 1.3216(5) 0.2848(5) 0.2977(3) 0.0293(15) Uani 1 1 d D .
C18 C 1.3710(5) 0.1998(5) 0.3601(3) 0.0278(15) Uani 1 1 d D .
O4 O 1.3377(4) 0.1154(3) 0.3774(2) 0.0285(10) Uani 1 1 d . .
O5 O 1.4395(4) 0.2127(3) 0.3899(2) 0.0339(10) Uani 1 1 d . .
O6 O 1.3485(4) 0.3701(3) 0.2768(2) 0.0371(11) Uani 1 1 d . .
N2 N 1.2444(4) 0.2644(4) 0.2705(2) 0.0263(12) Uani 1 1 d . .
N3 N 1.2148(5) 0.6815(4) -0.7481(3) 0.0422(14) Uani 1 1 d . .
C19 C 1.2477(6) 0.7780(5) -0.7519(4) 0.0435(18) Uani 1 1 d . .
H19A H 1.2002 0.8389 -0.7847 0.052 Uiso 1 1 calc R U
H19B H 1.2234 0.7905 -0.7058 0.052 Uiso 1 1 calc R U
C20 C 1.3771(7) 0.7752(6) -0.7736(4) 0.054(2) Uani 1 1 d . .
H20A H 1.4048 0.7594 -0.8187 0.065 Uiso 1 1 calc R U
H20B H 1.4258 0.7192 -0.7390 0.065 Uiso 1 1 calc R U
C21 C 1.3924(8) 0.8815(7) -0.7798(5) 0.063(2) Uani 1 1 d . .
H21A H 1.3424 0.9369 -0.8140 0.076 Uiso 1 1 calc R U
H21B H 1.3637 0.8967 -0.7346 0.076 Uiso 1 1 calc R U
C22 C 1.5168(9) 0.8856(9) -0.8011(5) 0.084(3) Uani 1 1 d . .
H22A H 1.5210 0.9550 -0.8041 0.126 Uiso 1 1 calc R U
H22B H 1.5453 0.8725 -0.8465 0.126 Uiso 1 1 calc R U
H22C H 1.5668 0.8320 -0.7670 0.126 Uiso 1 1 calc R U
C23 C 1.2562(7) 0.6530(6) -0.8154(4) 0.0498(19) Uani 1 1 d . .
H23A H 1.3444 0.6308 -0.8224 0.060 Uiso 1 1 calc R U
H23B H 1.2294 0.5920 -0.8111 0.060 Uiso 1 1 calc R U
C24 C 1.2133(8) 0.7386(7) -0.8785(4) 0.065(2) Uani 1 1 d . .
H24A H 1.1255 0.7561 -0.8738 0.077 Uiso 1 1 calc R U
H24B H 1.2335 0.8020 -0.8806 0.077 Uiso 1 1 calc R U
C25 C 1.2650(9) 0.7108(8) -0.9446(5) 0.078(3) Uani 1 1 d . .
H25A H 1.2434 0.6486 -0.9434 0.093 Uiso 1 1 calc R U
H25B H 1.3530 0.6926 -0.9495 0.093 Uiso 1 1 calc R U
C26 C 1.2204(10) 0.8004(9) -1.0060(5) 0.086(3) Uani 1 1 d . .
H26A H 1.2560 0.7801 -1.0486 0.129 Uiso 1 1 calc R U
H26B H 1.2427 0.8618 -1.0075 0.129 Uiso 1 1 calc R U
H26C H 1.1335 0.8176 -1.0016 0.129 Uiso 1 1 calc R U
C27 C 1.0794(6) 0.7073(5) -0.7307(4) 0.0411(17) Uani 1 1 d . .
H27A H 1.0573 0.7192 -0.6845 0.049 Uiso 1 1 calc R U
H27B H 1.0439 0.7739 -0.7645 0.049 Uiso 1 1 calc R U
C28 C 1.0240(6) 0.6259(5) -0.7306(4) 0.0431(17) Uani 1 1 d . .
H28A H 1.0687 0.5556 -0.7043 0.052 Uiso 1 1 calc R U
H28B H 1.0278 0.6250 -0.7786 0.052 Uiso 1 1 calc R U
C29 C 0.8937(7) 0.6516(6) -0.6971(4) 0.0468(18) Uani 1 1 d . .
H29A H 0.8921 0.6431 -0.6475 0.056 Uiso 1 1 calc R U
H29B H 0.8538 0.7260 -0.7189 0.056 Uiso 1 1 calc R U
C30 C 0.8235(7) 0.5848(6) -0.7030(4) 0.056(2) Uani 1 1 d . .
H30A H 0.7418 0.6060 -0.6804 0.084 Uiso 1 1 calc R U
H30B H 0.8609 0.5109 -0.6805 0.084 Uiso 1 1 calc R U
H30C H 0.8223 0.5942 -0.7520 0.084 Uiso 1 1 calc R U
C31 C 1.2757(7) 0.5873(5) -0.6916(4) 0.0430(18) Uani 1 1 d . .
H31A H 1.2643 0.5234 -0.6955 0.052 Uiso 1 1 calc R U
H31B H 1.3622 0.5796 -0.7010 0.052 Uiso 1 1 calc R U
C32 C 1.2337(6) 0.5916(5) -0.6183(4) 0.0378(17) Uani 1 1 d . .
H32A H 1.1520 0.5843 -0.6045 0.045 Uiso 1 1 calc R U
H32B H 1.2318 0.6603 -0.6148 0.045 Uiso 1 1 calc R U
C33 C 1.3166(6) 0.5040(5) -0.5698(4) 0.0446(18) Uani 1 1 d . .
H33C H 1.3258 0.4363 -0.5777 0.053 Uiso 1 1 calc R U
H33B H 1.3961 0.5161 -0.5807 0.053 Uiso 1 1 calc R U
C34 C 1.2705(8) 0.4978(6) -0.4949(4) 0.061(2) Uani 1 1 d . .
H34A H 1.3262 0.4406 -0.4656 0.091 Uiso 1 1 calc R U
H34B H 1.1925 0.4844 -0.4837 0.091 Uiso 1 1 calc R U
H34C H 1.2628 0.5642 -0.4867 0.091 Uiso 1 1 calc R U
N4 N 1.2786(4) 0.0639(4) -0.4005(2) 0.0266(12) Uani 1 1 d . .
C35 C 1.2811(5) -0.0190(5) -0.4329(3) 0.0270(14) Uani 1 1 d . .
H35A H 1.2919 0.0104 -0.4839 0.032 Uiso 1 1 calc R U
H35B H 1.3517 -0.0795 -0.4204 0.032 Uiso 1 1 calc R U
C36 C 1.1729(6) -0.0586(5) -0.4125(3) 0.0317(15) Uani 1 1 d . .
H36A H 1.1019 0.0003 -0.4267 0.038 Uiso 1 1 calc R U
H36B H 1.1601 -0.0876 -0.3615 0.038 Uiso 1 1 calc R U
C37 C 1.1885(6) -0.1431(5) -0.4465(3) 0.0379(16) Uani 1 1 d . .
H37A H 1.2630 -0.1992 -0.4350 0.045 Uiso 1 1 calc R U
H37B H 1.1961 -0.1124 -0.4974 0.045 Uiso 1 1 calc R U
C38 C 1.0845(8) -0.1907(7) -0.4233(5) 0.065(2) Uani 1 1 d . .
H38A H 1.0984 -0.2446 -0.4464 0.097 Uiso 1 1 calc R U
H38B H 1.0107 -0.1358 -0.4354 0.097 Uiso 1 1 calc R U
H38C H 1.0776 -0.2225 -0.3730 0.097 Uiso 1 1 calc R U
C39 C 1.3960(5) 0.0914(5) -0.4294(3) 0.0286(14) Uani 1 1 d . .
H39A H 1.4619 0.0265 -0.4169 0.034 Uiso 1 1 calc R U
H39B H 1.4016 0.1153 -0.4805 0.034 Uiso 1 1 calc R U
C40 C 1.4155(6) 0.1737(5) -0.4059(3) 0.0359(16) Uani 1 1 d . .
H40A H 1.4166 0.1494 -0.3552 0.043 Uiso 1 1 calc R U
H40B H 1.3498 0.2392 -0.4169 0.043 Uiso 1 1 calc R U
C41 C 1.5325(6) 0.1939(5) -0.4423(3) 0.0348(16) Uani 1 1 d . .
H41A H 1.5961 0.1266 -0.4331 0.042 Uiso 1 1 calc R U
H41B H 1.5289 0.2195 -0.4928 0.042 Uiso 1 1 calc R U
C42 C 1.5663(7) 0.2717(6) -0.4214(4) 0.052(2) Uani 1 1 d . .
H42A H 1.6432 0.2801 -0.4473 0.078 Uiso 1 1 calc R U
H42B H 1.5724 0.2463 -0.3717 0.078 Uiso 1 1 calc R U
H42C H 1.5052 0.3395 -0.4315 0.078 Uiso 1 1 calc R U
C43 C 1.2623(5) 0.0253(5) -0.3222(3) 0.0285(14) Uani 1 1 d . .
H43A H 1.1859 0.0073 -0.3065 0.034 Uiso 1 1 calc R U
H43B H 1.2562 0.0834 -0.3039 0.034 Uiso 1 1 calc R U
C44 C 1.3612(6) -0.0699(5) -0.2904(3) 0.0336(15) Uani 1 1 d . .
H44A H 1.4384 -0.0532 -0.3046 0.040 Uiso 1 1 calc R U
H44B H 1.3677 -0.1297 -0.3071 0.040 Uiso 1 1 calc R U
C45 C 1.3323(6) -0.0996(5) -0.2111(3) 0.0393(17) Uani 1 1 d . .
H45A H 1.3210 -0.0382 -0.1948 0.047 Uiso 1 1 calc R U
H45B H 1.2572 -0.1198 -0.1970 0.047 Uiso 1 1 calc R U
C46 C 1.4325(7) -0.1901(7) -0.1779(4) 0.060(2) Uani 1 1 d . .
H46A H 1.4128 -0.2081 -0.1274 0.089 Uiso 1 1 calc R U
H46B H 1.5065 -0.1696 -0.1913 0.089 Uiso 1 1 calc R U
H46C H 1.4429 -0.2511 -0.1935 0.089 Uiso 1 1 calc R U
C47 C 1.1722(5) 0.1607(4) -0.4178(3) 0.0279(14) Uani 1 1 d . .
H47A H 1.0983 0.1389 -0.3994 0.034 Uiso 1 1 calc R U
H47B H 1.1718 0.2102 -0.3935 0.034 Uiso 1 1 calc R U
C48 C 1.1693(5) 0.2185(5) -0.4946(3) 0.0321(15) Uani 1 1 d . .
H48A H 1.2451 0.2365 -0.5149 0.038 Uiso 1 1 calc R U
H48B H 1.1601 0.1729 -0.5191 0.038 Uiso 1 1 calc R U
C49 C 1.0658(6) 0.3180(5) -0.5034(3) 0.0345(15) Uani 1 1 d . .
H49A H 1.0727 0.3612 -0.4764 0.041 Uiso 1 1 calc R U
H49B H 0.9900 0.2994 -0.4853 0.041 Uiso 1 1 calc R U
C50 C 1.0647(6) 0.3811(5) -0.5794(4) 0.0414(17) Uani 1 1 d . .
H50A H 0.9974 0.4447 -0.5839 0.062 Uiso 1 1 calc R U
H50B H 1.0568 0.3386 -0.6061 0.062 Uiso 1 1 calc R U
H50C H 1.1393 0.4004 -0.5971 0.062 Uiso 1 1 calc R U
O1E O 1.7113(9) 0.8237(7) -0.9539(5) 0.122(3) Uani 1 1 d . .
C1E C 1.6364(16) 0.8970(12) -1.0114(8) 0.158(7) Uani 1 1 d D .
H1E1 H 1.5824 0.9591 -0.9972 0.190 Uiso 1 1 calc R U
H1E2 H 1.6887 0.9213 -1.0541 0.190 Uiso 1 1 calc R U
C2E C 1.5650(12) 0.8375(13) -1.0245(8) 0.141(6) Uani 1 1 d D .
H2E1 H 1.5154 0.8835 -1.0610 0.211 Uiso 1 1 calc R U
H2E2 H 1.5139 0.8135 -0.9820 0.211 Uiso 1 1 calc R U
H2E3 H 1.6191 0.7769 -1.0393 0.211 Uiso 1 1 calc R U
C3E C 1.7977(16) 0.8625(14) -0.9280(9) 0.202(11) Uani 1 1 d D .
H3E1 H 1.8696 0.8589 -0.9629 0.243 Uiso 1 1 calc R U
H3E2 H 1.7584 0.9380 -0.9330 0.243 Uiso 1 1 calc R U
C4E C 1.8415(14) 0.8211(17) -0.8619(11) 0.270(17) Uani 1 1 d D .
H4E1 H 1.8969 0.8581 -0.8614 0.405 Uiso 1 1 calc R U
H4E2 H 1.8829 0.7462 -0.8541 0.405 Uiso 1 1 calc R U
H4E3 H 1.7745 0.8307 -0.8252 0.405 Uiso 1 1 calc R U
O3M O 1.0145(5) 1.0488(4) -0.1611(3) 0.0635(16) Uani 1 1 d . .
H3M H 1.0131 1.0281 -0.1944 0.095 Uiso 1 1 calc R U
C3M C 0.9764(14) 0.9836(8) -0.1001(5) 0.111(5) Uani 1 1 d . .
H3M1 H 1.0343 0.9140 -0.0919 0.167 Uiso 1 1 calc R U
H3M2 H 0.8989 0.9779 -0.1030 0.167 Uiso 1 1 calc R U
H3M3 H 0.9690 1.0124 -0.0619 0.167 Uiso 1 1 calc R U
O1M O 1.5453(7) 0.4165(6) 0.2710(5) 0.118(3) Uani 1 1 d . .
H1M H 1.5357 0.3729 0.2551 0.177 Uiso 1 1 calc R U
C1M C 1.6253(8) 0.3657(8) 0.3182(6) 0.081(3) Uani 1 1 d . .
H1M1 H 1.6904 0.3984 0.3050 0.121 Uiso 1 1 calc R U
H1M2 H 1.6576 0.2918 0.3190 0.121 Uiso 1 1 calc R U
H1M3 H 1.5851 0.3707 0.3643 0.121 Uiso 1 1 calc R U
O2M O 1.5655(8) 0.5452(8) 0.1456(6) 0.148(4) Uani 1 1 d . .
H2M H 1.5699 0.4948 0.1819 0.223 Uiso 1 1 calc R U
C2M C 1.6614(12) 0.5788(11) 0.1321(9) 0.138(6) Uani 1 1 d . .
H2M1 H 1.6502 0.6447 0.0947 0.207 Uiso 1 1 calc R U
H2M2 H 1.7313 0.5261 0.1179 0.207 Uiso 1 1 calc R U
H2M3 H 1.6736 0.5905 0.1737 0.207 Uiso 1 1 calc R U

loop_
_atom_site_aniso_label
_atom_site_aniso_U_11
_atom_site_aniso_U_22
_atom_site_aniso_U_33
_atom_site_aniso_U_23
_atom_site_aniso_U_13
_atom_site_aniso_U_12
Pd1 0.0198(4) 0.0246(4) 0.0280(4) 0.0040(2) -0.0205(2) 0.0015(2)
N1 0.018(3) 0.025(3) 0.030(3) 0.001(2) -0.016(2) 0.001(2)
O1 0.027(3) 0.030(2) 0.040(2) 0.0084(19) -0.026(2) -0.004(2)
O2 0.030(3) 0.027(2) 0.040(3) 0.004(2) -0.021(2) -0.002(2)
O3 0.025(3) 0.030(2) 0.042(3) -0.003(2) -0.019(2) -0.003(2)
C1 0.017(3) 0.028(3) 0.035(3) 0.001(3) -0.019(3) 0.006(3)
C2 0.015(3) 0.026(3) 0.033(3) -0.003(3) -0.013(3) 0.003(3)
C3 0.023(4) 0.023(3) 0.033(3) 0.001(3) -0.025(3) 0.003(3)
C4 0.020(3) 0.027(3) 0.034(3) -0.002(3) -0.022(3) 0.003(3)
C5 0.029(3) 0.027(3) 0.031(3) -0.003(3) -0.017(3) -0.001(3)
C6 0.028(4) 0.023(3) 0.038(4) 0.002(3) -0.027(3) 0.000(3)
C7 0.026(4) 0.028(3) 0.047(4) 0.005(3) -0.030(3) 0.004(3)
C8 0.032(4) 0.032(4) 0.034(4) 0.002(3) -0.020(3) -0.006(3)
C9 0.030(4) 0.031(4) 0.041(4) 0.003(3) -0.028(3) -0.002(3)
C10 0.031(4) 0.025(3) 0.044(4) -0.002(3) -0.027(3) 0.001(3)
C11 0.030(4) 0.021(3) 0.039(4) 0.001(3) -0.029(3) 0.003(3)
C12 0.024(4) 0.026(3) 0.037(4) -0.005(3) -0.022(3) 0.007(3)
C13 0.024(4) 0.027(3) 0.034(4) -0.002(3) -0.018(3) -0.001(3)
C14 0.026(4) 0.020(3) 0.031(4) 0.000(3) -0.019(3) -0.003(3)
C15 0.020(4) 0.033(4) 0.043(4) 0.003(3) -0.025(3) 0.000(3)
C16 0.033(4) 0.037(4) 0.035(4) 0.008(3) -0.016(3) -0.013(3)
C17 0.018(4) 0.043(4) 0.027(3) -0.010(3) -0.011(3) -0.003(3)
C18 0.014(3) 0.034(4) 0.032(3) -0.010(3) -0.013(3) 0.005(3)
O4 0.020(2) 0.028(2) 0.031(2) 0.0035(19) -0.0199(18) 0.0005(19)
O5 0.023(2) 0.040(3) 0.036(2) -0.005(2) -0.021(2) -0.001(2)
O6 0.036(3) 0.026(2) 0.049(3) 0.002(2) -0.029(2) -0.005(2)
N2 0.022(3) 0.023(3) 0.028(3) 0.004(2) -0.022(2) 0.002(2)
N3 0.045(4) 0.030(3) 0.044(3) -0.005(3) -0.018(3) 0.001(3)
C19 0.046(5) 0.031(4) 0.047(4) -0.004(3) -0.009(3) -0.008(3)
C20 0.054(5) 0.051(5) 0.057(5) -0.018(4) -0.014(4) -0.007(4)
C21 0.056(6) 0.057(5) 0.078(6) -0.017(5) 0.000(5) -0.026(4)
C22 0.071(7) 0.105(8) 0.085(7) -0.031(6) -0.006(6) -0.036(6)
C23 0.044(5) 0.047(4) 0.053(5) -0.016(4) -0.015(4) 0.002(4)
C24 0.058(6) 0.066(6) 0.053(5) -0.016(4) -0.015(4) 0.006(4)
C25 0.064(6) 0.092(7) 0.070(6) -0.011(5) -0.011(5) -0.024(5)
C26 0.082(7) 0.107(8) 0.051(5) -0.001(5) -0.009(5) -0.027(6)
C27 0.041(5) 0.030(4) 0.045(4) -0.007(3) -0.017(3) 0.003(3)
C28 0.048(5) 0.033(4) 0.043(4) -0.007(3) -0.021(3) 0.001(3)
C29 0.048(5) 0.045(4) 0.049(4) -0.014(4) -0.014(4) -0.010(4)
C30 0.052(5) 0.060(5) 0.059(5) -0.020(4) -0.020(4) -0.008(4)
C31 0.036(4) 0.030(4) 0.057(5) -0.005(3) -0.024(3) 0.003(3)
C32 0.035(4) 0.028(4) 0.050(4) -0.002(3) -0.023(3) -0.006(3)
C33 0.037(4) 0.037(4) 0.060(5) -0.002(4) -0.025(4) -0.011(3)
C34 0.057(6) 0.050(5) 0.066(6) 0.010(4) -0.036(4) -0.011(4)
N4 0.017(3) 0.027(3) 0.030(3) -0.001(2) -0.015(2) 0.001(2)
C35 0.023(4) 0.025(3) 0.034(3) -0.006(3) -0.018(3) 0.000(3)
C36 0.026(4) 0.032(4) 0.035(4) -0.006(3) -0.010(3) -0.005(3)
C37 0.029(4) 0.051(4) 0.038(4) -0.009(3) -0.011(3) -0.015(3)
C38 0.061(6) 0.086(6) 0.078(6) -0.046(5) 0.002(5) -0.044(5)
C39 0.017(3) 0.030(3) 0.032(3) 0.002(3) -0.011(3) -0.004(3)
C40 0.024(4) 0.036(4) 0.048(4) -0.009(3) -0.019(3) -0.002(3)
C41 0.023(4) 0.035(4) 0.045(4) -0.005(3) -0.021(3) -0.003(3)
C42 0.033(4) 0.054(5) 0.077(5) -0.016(4) -0.023(4) -0.014(4)
C43 0.018(3) 0.034(3) 0.030(3) -0.003(3) -0.014(3) -0.002(3)
C44 0.023(4) 0.034(4) 0.037(4) -0.001(3) -0.017(3) 0.000(3)
C45 0.030(4) 0.044(4) 0.033(4) 0.001(3) -0.018(3) -0.001(3)
C46 0.044(5) 0.074(6) 0.032(4) 0.003(4) -0.016(4) 0.007(4)
C47 0.016(3) 0.025(3) 0.036(4) 0.000(3) -0.018(3) 0.004(3)
C48 0.019(4) 0.034(4) 0.038(4) 0.000(3) -0.016(3) -0.004(3)
C49 0.026(4) 0.028(3) 0.045(4) -0.002(3) -0.022(3) 0.001(3)
C50 0.033(4) 0.030(4) 0.051(4) 0.001(3) -0.020(3) 0.001(3)
O1E 0.128(8) 0.128(7) 0.113(6) -0.022(6) -0.037(6) -0.038(6)
C1E 0.197(18) 0.142(14) 0.108(11) -0.034(10) -0.054(12) 0.006(13)
C2E 0.097(10) 0.200(16) 0.174(14) -0.119(13) -0.028(9) -0.030(10)
C3E 0.24(2) 0.235(18) 0.248(19) -0.208(17) 0.168(17) -0.209(18)
C4E 0.063(10) 0.28(3) 0.25(2) 0.19(2) -0.056(12) -0.022(12)
O3M 0.079(4) 0.052(3) 0.066(4) -0.020(3) -0.043(3) -0.001(3)
C3M 0.232(16) 0.053(6) 0.062(6) -0.013(5) -0.063(8) -0.031(8)
O1M 0.075(5) 0.116(6) 0.155(8) 0.034(6) -0.067(5) -0.054(5)
C1M 0.047(6) 0.076(6) 0.121(8) -0.015(6) -0.047(6) -0.008(5)
O2M 0.071(6) 0.140(8) 0.195(11) 0.049(7) -0.063(6) -0.049(6)
C2M 0.080(10) 0.103(10) 0.210(17) -0.017(10) -0.021(10) -0.027(8)

loop_
_atom_type_symbol
_atom_type_description
_atom_type_scat_dispersion_real
_atom_type_scat_dispersion_imag
_atom_type_scat_source
C C 0.0033 0.0016 'International Tables Vol C Tables 4.2.6.8 and 6.1.1.4'
H H 0.0000 0.0000 'International Tables Vol C Tables 4.2.6.8 and 6.1.1.4'
N N 0.0061 0.0033 'International Tables Vol C Tables 4.2.6.8 and 6.1.1.4'
O O 0.0106 0.0060 'International Tables Vol C Tables 4.2.6.8 and 6.1.1.4'
Pd Pd -0.9988 1.0072 'International Tables Vol C Tables 4.2.6.8 and 6.1.1.4'

loop_
_geom_angle_atom_site_label_1
_geom_angle_atom_site_label_2
_geom_angle_atom_site_label_3
_geom_angle
_geom_angle_site_symmetry_1
_geom_angle_site_symmetry_3
O1 Pd1 O4 90.20(16) . 2_765
O1 Pd1 N1 81.23(17) . .
O4 Pd1 N1 171.39(17) 2_765 .
O1 Pd1 N2 171.72(17) . 2_765
O4 Pd1 N2 81.74(17) 2_765 2_765
N1 Pd1 N2 106.85(18) . 2_765
O1 Pd1 Pd1 137.09(12) . 2_765
O4 Pd1 Pd1 132.45(11) 2_765 2_765
N1 Pd1 Pd1 56.03(13) . 2_765
N2 Pd1 Pd1 51.13(13) 2_765 2_765
C2 N1 C3 116.6(5) . .
C2 N1 Pd1 114.4(4) . .
C3 N1 Pd1 129.0(4) . .
C1 O1 Pd1 115.4(4) . .
O2 C1 O1 124.8(5) . .
O2 C1 C2 119.4(5) . .
O1 C1 C2 115.7(5) . .
O3 C2 N1 128.0(5) . .
O3 C2 C1 119.0(5) . .
N1 C2 C1 113.0(5) . .
C4 C3 C8 118.9(5) . .
C4 C3 N1 120.4(5) . .
C8 C3 N1 120.6(5) . .
C3 C4 C5 121.2(6) . .
C4 C5 C6 120.4(6) . .
C7 C6 C5 117.9(5) . .
C7 C6 C9 119.4(6) . .
C5 C6 C9 122.7(6) . .
C6 C7 C8 122.2(6) . .
C7 C8 C3 119.3(6) . .
C10 C9 C6 127.8(6) . .
C9 C10 C11 127.0(6) . .
C12 C11 C16 117.6(5) . .
C12 C11 C10 120.3(6) . .
C16 C11 C10 122.0(6) . .
C11 C12 C13 122.0(6) . .
C14 C13 C12 119.9(6) . .
C13 C14 C15 118.8(5) . .
C13 C14 N2 120.4(5) . .
C15 C14 N2 120.8(5) . .
C16 C15 C14 121.0(6) . .
C15 C16 C11 120.7(6) . .
O6 C17 N2 124.2(5) . .
O6 C17 C18 120.4(5) . .
N2 C17 C18 115.3(5) . .
O5 C18 O4 124.4(5) . .
O5 C18 C17 120.0(6) . .
O4 C18 C17 115.5(5) . .
C18 O4 Pd1 114.7(3) . 2_765
C17 N2 C14 117.7(5) . .
C17 N2 Pd1 112.7(4) . 2_765
C14 N2 Pd1 129.6(4) . 2_765
C23 N3 C19 111.5(5) . .
C23 N3 C27 111.2(5) . .
C19 N3 C27 106.5(5) . .
C23 N3 C31 107.2(5) . .
C19 N3 C31 109.9(5) . .
C27 N3 C31 110.6(5) . .
C20 C19 N3 116.8(6) . .
C19 C20 C21 109.7(6) . .
C22 C21 C20 113.2(8) . .
C24 C23 N3 115.4(6) . .
C25 C24 C23 113.8(7) . .
C24 C25 C26 111.2(8) . .
C28 C27 N3 116.3(5) . .
C27 C28 C29 109.7(5) . .
C30 C29 C28 114.6(6) . .
C32 C31 N3 116.5(5) . .
C31 C32 C33 110.3(6) . .
C34 C33 C32 112.1(6) . .
C43 N4 C35 111.9(4) . .
C43 N4 C39 112.1(4) . .
C35 N4 C39 105.9(4) . .
C43 N4 C47 104.4(4) . .
C35 N4 C47 111.5(4) . .
C39 N4 C47 111.2(4) . .
C36 C35 N4 116.0(5) . .
C35 C36 C37 110.6(5) . .
C36 C37 C38 112.4(6) . .
C40 C39 N4 116.6(5) . .
C39 C40 C41 108.9(5) . .
C42 C41 C40 114.8(6) . .
N4 C43 C44 115.4(5) . .
C43 C44 C45 109.3(5) . .
C46 C45 C44 110.5(6) . .
C48 C47 N4 115.4(5) . .
C49 C48 C47 109.5(5) . .
C48 C49 C50 110.8(5) . .
C1E O1E C3E 120.8(12) . .
C2E C1E O1E 108.1(13) . .
C4E C3E O1E 127.6(15) . .

loop_
_geom_bond_atom_site_label_1
_geom_bond_atom_site_label_2
_geom_bond_distance
_geom_bond_site_symmetry_2
Pd1 O1 2.011(4) .
Pd1 O4 2.014(4) 2_765
Pd1 N1 2.022(5) .
Pd1 N2 2.027(5) 2_765
Pd1 Pd1 14.7058(10) 2_765
N1 C2 1.331(8) .
N1 C3 1.431(8) .
O1 C1 1.272(8) .
O2 C1 1.239(7) .
O3 C2 1.241(7) .
C1 C2 1.550(8) .
C3 C4 1.381(9) .
C3 C8 1.407(9) .
C4 C5 1.397(8) .
C5 C6 1.401(9) .
C6 C7 1.388(9) .
C6 C9 1.473(9) .
C7 C8 1.390(9) .
C9 C10 1.326(9) .
C10 C11 1.480(9) .
C11 C12 1.381(9) .
C11 C16 1.403(9) .
C12 C13 1.394(9) .
C13 C14 1.381(9) .
C14 C15 1.393(9) .
C14 N2 1.432(7) .
C15 C16 1.379(9) .
C17 O6 1.262(7) .
C17 N2 1.340(8) .
C17 C18 1.512(8) .
C18 O5 1.227(7) .
C18 O4 1.296(7) .
O4 Pd1 2.014(4) 2_765
N2 Pd1 2.027(5) 2_765
N3 C23 1.509(9) .
N3 C19 1.517(9) .
N3 C27 1.528(9) .
N3 C31 1.537(9) .
C19 C20 1.509(10) .
C20 C21 1.535(11) .
C21 C22 1.475(12) .
C23 C24 1.503(11) .
C24 C25 1.491(12) .
C25 C26 1.509(13) .
C27 C28 1.511(10) .
C28 C29 1.535(10) .
C29 C30 1.511(10) .
C31 C32 1.500(10) .
C32 C33 1.523(10) .
C33 C34 1.506(11) .
N4 C43 1.515(7) .
N4 C35 1.524(7) .
N4 C39 1.526(8) .
N4 C47 1.528(7) .
C35 C36 1.505(8) .
C36 C37 1.522(9) .
C37 C38 1.524(10) .
C39 C40 1.506(9) .
C40 C41 1.507(9) .
C41 C42 1.507(9) .
C43 C44 1.530(9) .
C44 C45 1.539(9) .
C45 C46 1.520(10) .
C47 C48 1.525(8) .
C48 C49 1.520(9) .
C49 C50 1.525(9) .
O1E C1E 1.527(17) .
O1E C3E 1.585(16) .
C1E C2E 1.507(15) .
C3E C4E 1.442(16) .
O3M C3M 1.374(12) .
O1M C1M 1.375(11) .
O2M C2M 1.331(13) .

loop_
_geom_hbond_atom_site_label_D
_geom_hbond_atom_site_label_H
_geom_hbond_atom_site_label_A
_geom_hbond_distance_DH
_geom_hbond_distance_HA
_geom_hbond_distance_DA
_geom_hbond_angle_DHA
O3M H3M O3 0.84 1.84 2.658(7) 164.4
O1M H1M O6 0.84 2.20 2.630(8) 111.4
O2M H2M O1M 0.84 1.82 2.632(13) 162.4
